data_7150367
loop_
_publ_author_name
'Caira, Mino R.'
'le Roex, Tanya'
'Nassimbeni, Luigi R.'
'Ripmeester, John A.'
'Weber, Edwin'

_publ_section_title
;
 Inclusion by a fluorenyl host with volatile guests: structures,
 thermal stability and kinetics.
;
_journal_issue 16
_journal_name_full 'Organic &amp; biomolecular chemistry'
_journal_page_first 2299
_journal_page_last 2304
_journal_paper_doi 10.1039/b400721b
_journal_volume 2
_journal_year 2004
_chemical_formula_moiety 'C38 H26 O2. 4(C4 H9 N O)'
_chemical_formula_sum 'C54 H62 N4 O6'
_chemical_formula_weight 863.08
_chemical_melting_point '315.3 (host)'
_chemical_name_common
;9,9'-(Biphenyl-4,4'-diyl)bis(fluoren-9-ol). 4(N,N-
dimethylacetamide) clathrate
;
_chemical_name_systematic
;
9,9'-(Biphenyl-4,4'-diyl)bis(fluoren-9-ol). 4(N,N-dimethylacetamide) clathrate
;
_space_group_IT_number 2
_symmetry_cell_setting triclinic
_symmetry_space_group_name_Hall '-P 1'
_symmetry_space_group_name_H-M 'P -1'
_atom_sites_solution_hydrogens geom
_atom_sites_solution_primary direct
_atom_sites_solution_secondary difmap
_audit_creation_method SHELXL-97
_cell_angle_alpha 108.2550(10)
_cell_angle_beta 91.5240(10)
_cell_angle_gamma 109.2840(10)
_cell_formula_units_Z 2
_cell_length_a 10.29610(10)
_cell_length_b 14.9893(2)
_cell_length_c 17.8825(3)
_cell_measurement_reflns_used 39845
_cell_measurement_temperature 298(2)
_cell_measurement_theta_max 27.48
_cell_measurement_theta_min 1.02
_cell_volume 2447.71(6)
_computing_cell_refinement 'Collect (Nonius, 2000)'
_computing_data_collection 'Collect (Nonius, 2000)'
_computing_data_reduction 'Collect (Nonius, 2000)'
_computing_molecular_graphics 'XSEED, a graphical interface to SHELX (1999)'
_computing_publication_material 'SHELXL-97 (Sheldrick, 1997)'
_computing_structure_refinement 'SHELXL-97 (Sheldrick, 1997)'
_computing_structure_solution 'SHELXS-97 (Sheldrick, 1990)'
_diffrn_ambient_temperature 298(2)
_diffrn_measured_fraction_theta_full 0.986
_diffrn_measured_fraction_theta_max 0.986
_diffrn_measurement_device_type 'Nonius Kappa CCD'
_diffrn_measurement_method 'combination of phi and omega'
_diffrn_radiation_monochromator graphite
_diffrn_radiation_source 'fine-focus sealed tube'
_diffrn_radiation_type MoK\a
_diffrn_radiation_wavelength 0.71073
_diffrn_reflns_av_R_equivalents 0.0361
_diffrn_reflns_av_sigmaI/netI 0.0623
_diffrn_reflns_limit_h_max 13
_diffrn_reflns_limit_h_min -12
_diffrn_reflns_limit_k_max 19
_diffrn_reflns_limit_k_min -19
_diffrn_reflns_limit_l_max 23
_diffrn_reflns_limit_l_min -23
_diffrn_reflns_number 18802
_diffrn_reflns_theta_full 27.48
_diffrn_reflns_theta_max 27.48
_diffrn_reflns_theta_min 1.60
_exptl_absorpt_coefficient_mu 0.076
_exptl_absorpt_correction_type none
_exptl_crystal_colour colourless
_exptl_crystal_density_diffrn 1.171
_exptl_crystal_density_meas ?
_exptl_crystal_density_method .
_exptl_crystal_description 'clear plates'
_exptl_crystal_F_000 924
_exptl_crystal_size_max 0.35
_exptl_crystal_size_mid 0.2
_exptl_crystal_size_min 0.15
_refine_diff_density_max 0.652
_refine_diff_density_min -0.404
_refine_diff_density_rms 0.047
_refine_ls_extinction_method none
_refine_ls_goodness_of_fit_ref 1.071
_refine_ls_hydrogen_treatment mixed
_refine_ls_matrix_type full
_refine_ls_number_parameters 577
_refine_ls_number_reflns 11071
_refine_ls_number_restraints 16
_refine_ls_restrained_S_all 1.114
_refine_ls_R_factor_all 0.1611
_refine_ls_R_factor_gt 0.0894
_refine_ls_shift/su_max 0.172
_refine_ls_shift/su_mean 0.009
_refine_ls_structure_factor_coef Fsqd
_refine_ls_weighting_details 'calc w=1/[\s^2^(Fo^2^)+(0.1359P)^2^+0.9795P] where P=(Fo^2^+2Fc^2^)/3'
_refine_ls_weighting_scheme calc
_refine_ls_wR_factor_gt 0.2508
_refine_ls_wR_factor_ref 0.2990
_reflns_number_gt 5786
_reflns_number_total 11071
_reflns_threshold_expression >2sigma(I)
_cod_data_source_file b400721b.txt
_cod_data_source_block c:_H.4DMA
_cod_original_sg_symbol_H-M P-1
_cod_database_code 7150367

loop_
_symmetry_equiv_pos_as_xyz
'x, y, z'
'-x, -y, -z'

loop_
_atom_site_label
_atom_site_type_symbol
_atom_site_fract_x
_atom_site_fract_y
_atom_site_fract_z
_atom_site_U_iso_or_equiv
_atom_site_adp_type
_atom_site_occupancy
_atom_site_symmetry_multiplicity
_atom_site_calc_flag
_atom_site_refinement_flags
_atom_site_disorder_assembly
_atom_site_disorder_group
C2 C 1.4115(4) 0.7355(4) -0.0867(3) 0.0913(12) Uani 1 1 d . . .
H2 H 1.4649 0.7492 -0.0389 0.110 Uiso 1 1 calc R . .
C3 C 1.4241(4) 0.6671(4) -0.1537(3) 0.0931(13) Uani 1 1 d . . .
H3 H 1.4862 0.6346 -0.1514 0.112 Uiso 1 1 calc R . .
C4 C 1.3457(4) 0.6448(3) -0.2259(2) 0.0769(10) Uani 1 1 d . . .
H4 H 1.3543 0.5976 -0.2719 0.092 Uiso 1 1 calc R . .
C5 C 1.1322(4) 0.6271(3) -0.3730(2) 0.0799(10) Uani 1 1 d . . .
H5 H 1.1802 0.5837 -0.3920 0.096 Uiso 1 1 calc R . .
C6 C 1.0352(5) 0.6330(4) -0.4234(2) 0.0998(14) Uani 1 1 d . . .
H6 H 1.0175 0.5938 -0.4770 0.120 Uiso 1 1 calc R . .
C7 C 0.9646(4) 0.6964(4) -0.3951(3) 0.0984(14) Uani 1 1 d . . .
H7 H 0.8985 0.6993 -0.4299 0.118 Uiso 1 1 calc R . .
C8 C 0.9895(4) 0.7569(3) -0.3153(2) 0.0775(10) Uani 1 1 d . . .
H8 H 0.9409 0.8000 -0.2967 0.093 Uiso 1 1 calc R . .
O9 O 1.1984(2) 0.91598(14) -0.16070(14) 0.0718(7) Uani 1 1 d . . .
H9 H 1.2660 0.9275 -0.1842 0.086 Uiso 1 1 calc R . .
C9 C 1.1368(3) 0.8104(2) -0.17657(17) 0.0512(7) Uani 1 1 d . . .
C10 C 1.0224(3) 0.79531(19) -0.12435(16) 0.0475(6) Uani 1 1 d . . .
C11 C 0.9162(3) 0.7026(2) -0.14165(18) 0.0556(7) Uani 1 1 d . . .
H11 H 0.9106 0.6505 -0.1881 0.067 Uiso 1 1 calc R . .
C12 C 0.8193(3) 0.6868(2) -0.09119(17) 0.0528(7) Uani 1 1 d . . .
H12 H 0.7500 0.6237 -0.1040 0.063 Uiso 1 1 calc R . .
C13 C 0.8221(3) 0.76309(19) -0.02101(16) 0.0442(6) Uani 1 1 d . . .
C14 C 0.9274(3) 0.85582(19) -0.00506(17) 0.0499(7) Uani 1 1 d . . .
H14 H 0.9321 0.9086 0.0407 0.060 Uiso 1 1 calc R . .
C15 C 1.0261(3) 0.87166(19) -0.05575(17) 0.0522(7) Uani 1 1 d . . .
H15 H 1.0955 0.9346 -0.0432 0.063 Uiso 1 1 calc R . .
C16 C 0.7201(2) 0.74428(18) 0.03424(16) 0.0438(6) Uani 1 1 d . . .
C17 C 0.6539(3) 0.6488(2) 0.03656(19) 0.0589(8) Uani 1 1 d . . .
H17 H 0.6772 0.5958 0.0045 0.071 Uiso 1 1 calc R . .
C18 C 0.5531(3) 0.6301(2) 0.08572(19) 0.0590(8) Uani 1 1 d . . .
H18 H 0.5101 0.5649 0.0858 0.071 Uiso 1 1 calc R . .
C19 C 0.5161(3) 0.70671(19) 0.13420(16) 0.0459(6) Uani 1 1 d . . .
C20 C 0.5863(3) 0.8033(2) 0.13472(17) 0.0513(7) Uani 1 1 d . . .
H20 H 0.5662 0.8566 0.1689 0.062 Uiso 1 1 calc R . .
C21 C 0.6851(3) 0.8221(2) 0.08585(16) 0.0494(6) Uani 1 1 d . . .
H21 H 0.7296 0.8877 0.0871 0.059 Uiso 1 1 calc R . .
O22 O 0.3455(2) 0.58131(14) 0.16977(12) 0.0599(5) Uani 1 1 d . . .
H22 H 0.2822 0.5683 0.1960 0.072 Uiso 1 1 calc R . .
C22 C 0.3984(3) 0.6865(2) 0.18396(17) 0.0482(6) Uani 1 1 d . . .
C23 C 0.2087(3) 0.6960(2) 0.08978(19) 0.0610(8) Uani 1 1 d . . .
H23 H 0.2237 0.6502 0.0452 0.073 Uiso 1 1 calc R . .
C24 C 0.1087(4) 0.7373(3) 0.0839(2) 0.0743(10) Uani 1 1 d . . .
H24 H 0.0557 0.7190 0.0349 0.089 Uiso 1 1 calc R . .
C25 C 0.0870(4) 0.8054(3) 0.1500(2) 0.0773(10) Uani 1 1 d . . .
H25 H 0.0185 0.8318 0.1452 0.093 Uiso 1 1 calc R . .
C26 C 0.1652(3) 0.8350(3) 0.2230(2) 0.0687(9) Uani 1 1 d . . .
H26 H 0.1509 0.8816 0.2673 0.082 Uiso 1 1 calc R . .
C27 C 0.3803(4) 0.8684(3) 0.37676(19) 0.0725(9) Uani 1 1 d . . .
H27 H 0.3269 0.9084 0.3936 0.087 Uiso 1 1 calc R . .
C28 C 0.4795(5) 0.8674(3) 0.4301(2) 0.0838(11) Uani 1 1 d . . .
H28 H 0.4921 0.9065 0.4835 0.101 Uiso 1 1 calc R . .
C29 C 0.5590(4) 0.8096(3) 0.4050(2) 0.0824(11) Uani 1 1 d . . .
H29 H 0.6263 0.8111 0.4415 0.099 Uiso 1 1 calc R . .
C30 C 0.5411(3) 0.7487(3) 0.3259(2) 0.0672(9) Uani 1 1 d . . .
H30 H 0.5949 0.7090 0.3094 0.081 Uiso 1 1 calc R . .
C1A C 1.2429(3) 0.7655(2) -0.15920(17) 0.0504(7) Uani 1 1 d . . .
C4A C 1.2544(3) 0.6945(2) -0.22784(17) 0.0542(7) Uani 1 1 d . . .
C5A C 1.1575(3) 0.6859(2) -0.29413(17) 0.0553(7) Uani 1 1 d . . .
C8A C 1.0872(3) 0.7515(2) -0.26490(18) 0.0544(7) Uani 1 1 d . . .
C23A C 0.2857(3) 0.7238(2) 0.16286(16) 0.0477(6) Uani 1 1 d . . .
C26A C 0.2656(3) 0.7938(2) 0.22915(17) 0.0515(7) Uani 1 1 d . . .
C27A C 0.3628(3) 0.8086(2) 0.29792(17) 0.0536(7) Uani 1 1 d . . .
C30A C 0.4420(3) 0.7486(2) 0.27262(16) 0.0499(7) Uani 1 1 d . . .
O1G O 1.4341(3) 0.9590(2) -0.2290(2) 0.1003(9) Uani 1 1 d . . .
N1G N 1.6199(5) 0.9283(4) -0.1919(4) 0.149(2) Uani 1 1 d D . .
C1G C 1.5272(6) 0.9270(4) -0.2363(5) 0.149(3) Uani 1 1 d D . .
C2G C 1.5399(7) 0.8610(5) -0.3265(3) 0.167(3) Uani 1 1 d D . .
C3G C 1.6018(7) 1.0013(5) -0.1039(3) 0.165(3) Uani 1 1 d D . .
C4G C 1.7340(6) 0.8928(6) -0.1969(5) 0.177(3) Uani 1 1 d D . .
O11G O 0.1098(2) 0.54116(18) 0.24152(16) 0.0791(7) Uani 1 1 d . . .
N11G N -0.0682(5) 0.5906(4) 0.2461(5) 0.177(3) Uani 1 1 d D . .
C11G C 0.0058(5) 0.5513(4) 0.2178(5) 0.141(3) Uani 1 1 d D . .
C12G C -0.0589(5) 0.4923(4) 0.1213(3) 0.1121(16) Uani 1 1 d D . .
C13G C -0.0024(7) 0.6456(5) 0.3427(3) 0.144(2) Uani 1 1 d D . .
C14G C -0.1886(5) 0.6099(5) 0.2206(5) 0.144(2) Uani 1 1 d D . .
O21G O 0.1188(4) 1.0380(4) 0.3871(3) 0.1618(17) Uani 1 1 d . . .
N21G N -0.0855(6) 1.0402(5) 0.3865(5) 0.189(3) Uani 1 1 d D . .
C21G C 0.0198(10) 1.0628(7) 0.4162(7) 0.220(6) Uani 1 1 d D . .
C22G C 0.0424(8) 1.1360(5) 0.5086(3) 0.150(3) Uani 1 1 d D . .
C23G C -0.1136(7) 0.9612(4) 0.2922(3) 0.132(2) Uani 1 1 d D . .
C24G C -0.2081(6) 1.0687(5) 0.4108(5) 0.163(3) Uani 1 1 d D . .
O31G O 0.6349(4) 0.5471(3) 0.3993(3) 0.1433(15) Uani 1 1 d . . .
N31G N 0.4257(5) 0.5483(4) 0.4016(4) 0.141(2) Uani 1 1 d D . .
C31G C 0.5439(7) 0.5764(5) 0.4349(5) 0.157(3) Uani 1 1 d D . .
C33G C 0.3884(5) 0.4710(4) 0.3124(3) 0.1050(15) Uani 1 1 d D . .
C34G C 0.3104(5) 0.5806(5) 0.4345(4) 0.132(2) Uani 1 1 d D . .
C1 C 1.3201(3) 0.7855(3) -0.0882(2) 0.0712(9) Uani 1 1 d . . .
H1 H 1.3112 0.8319 -0.0418 0.085 Uiso 1 1 calc R . .
C32G C 0.5727(7) 0.6484(4) 0.5229(3) 0.1258(19) Uani 1 1 d D . .

loop_
_atom_site_aniso_label
_atom_site_aniso_U_11
_atom_site_aniso_U_22
_atom_site_aniso_U_33
_atom_site_aniso_U_23
_atom_site_aniso_U_13
_atom_site_aniso_U_12
C2 0.061(2) 0.129(4) 0.086(3) 0.039(3) -0.005(2) 0.035(2)
C3 0.070(2) 0.130(4) 0.106(3) 0.047(3) 0.017(2) 0.061(2)
C4 0.077(2) 0.081(2) 0.085(3) 0.024(2) 0.029(2) 0.0472(19)
C5 0.095(3) 0.080(2) 0.054(2) 0.0158(17) 0.0185(19) 0.024(2)
C6 0.110(3) 0.108(3) 0.058(2) 0.025(2) 0.004(2) 0.012(3)
C7 0.080(3) 0.129(4) 0.087(3) 0.068(3) -0.004(2) 0.010(3)
C8 0.062(2) 0.095(3) 0.091(3) 0.056(2) 0.0142(19) 0.0252(18)
O9 0.0692(13) 0.0447(11) 0.1020(18) 0.0258(11) 0.0410(12) 0.0180(10)
C9 0.0494(15) 0.0422(14) 0.0627(18) 0.0170(13) 0.0185(13) 0.0171(12)
C10 0.0465(14) 0.0423(14) 0.0576(16) 0.0161(12) 0.0152(12) 0.0209(12)
C11 0.0513(15) 0.0457(15) 0.0622(18) 0.0084(13) 0.0175(14) 0.0164(12)
C12 0.0449(14) 0.0440(15) 0.0610(18) 0.0095(13) 0.0113(13) 0.0129(12)
C13 0.0405(13) 0.0427(14) 0.0529(15) 0.0148(12) 0.0088(12) 0.0208(11)
C14 0.0547(15) 0.0393(14) 0.0538(16) 0.0097(12) 0.0099(13) 0.0202(12)
C15 0.0503(15) 0.0375(14) 0.0669(18) 0.0158(13) 0.0154(14) 0.0145(11)
C16 0.0399(13) 0.0430(14) 0.0507(15) 0.0147(11) 0.0076(11) 0.0188(11)
C17 0.0614(17) 0.0451(16) 0.075(2) 0.0171(14) 0.0270(15) 0.0268(13)
C18 0.0600(17) 0.0444(15) 0.079(2) 0.0245(14) 0.0251(16) 0.0218(13)
C19 0.0444(14) 0.0476(15) 0.0485(15) 0.0157(12) 0.0096(12) 0.0203(11)
C20 0.0528(15) 0.0439(15) 0.0549(16) 0.0100(12) 0.0162(13) 0.0203(12)
C21 0.0498(15) 0.0415(14) 0.0533(16) 0.0111(12) 0.0112(13) 0.0163(12)
O22 0.0594(12) 0.0496(11) 0.0755(14) 0.0255(10) 0.0248(10) 0.0205(9)
C22 0.0456(14) 0.0463(15) 0.0561(16) 0.0200(12) 0.0123(12) 0.0178(12)
C23 0.0568(17) 0.0684(19) 0.0570(18) 0.0202(15) 0.0073(15) 0.0223(15)
C24 0.063(2) 0.093(3) 0.075(2) 0.034(2) 0.0013(17) 0.0326(18)
C25 0.067(2) 0.100(3) 0.089(3) 0.044(2) 0.0168(19) 0.049(2)
C26 0.071(2) 0.077(2) 0.072(2) 0.0244(17) 0.0246(18) 0.0453(18)
C27 0.086(2) 0.070(2) 0.056(2) 0.0159(16) 0.0168(18) 0.0251(18)
C28 0.104(3) 0.077(2) 0.052(2) 0.0122(17) 0.006(2) 0.017(2)
C29 0.082(2) 0.092(3) 0.064(2) 0.037(2) -0.0102(19) 0.012(2)
C30 0.0623(19) 0.076(2) 0.068(2) 0.0341(18) 0.0054(16) 0.0221(16)
C1A 0.0413(14) 0.0518(15) 0.0554(17) 0.0175(13) 0.0125(13) 0.0136(12)
C4A 0.0522(16) 0.0550(16) 0.0593(18) 0.0199(14) 0.0189(14) 0.0230(13)
C5A 0.0590(17) 0.0530(17) 0.0499(17) 0.0160(13) 0.0152(14) 0.0160(13)
C8A 0.0495(15) 0.0585(17) 0.0609(18) 0.0305(14) 0.0153(14) 0.0165(13)
C23A 0.0449(14) 0.0483(15) 0.0523(16) 0.0191(12) 0.0113(12) 0.0173(12)
C26A 0.0522(15) 0.0518(16) 0.0537(17) 0.0185(13) 0.0147(13) 0.0217(13)
C27A 0.0593(17) 0.0519(16) 0.0483(16) 0.0165(13) 0.0133(13) 0.0182(13)
C30A 0.0478(15) 0.0539(16) 0.0515(16) 0.0238(13) 0.0107(13) 0.0170(12)
O1G 0.0776(17) 0.0874(19) 0.139(3) 0.0368(17) 0.0491(17) 0.0323(15)
N1G 0.088(3) 0.127(4) 0.229(6) 0.084(4) 0.008(3) 0.012(3)
C1G 0.083(4) 0.106(4) 0.282(10) 0.109(5) 0.055(5) 0.020(3)
C2G 0.177(6) 0.161(5) 0.096(4) -0.022(4) 0.059(4) 0.035(5)
C3G 0.174(6) 0.142(5) 0.084(3) -0.011(3) 0.030(4) -0.016(4)
C4G 0.110(4) 0.188(7) 0.267(9) 0.083(6) 0.038(5) 0.090(5)
O11G 0.0616(14) 0.0772(16) 0.1052(19) 0.0331(14) 0.0288(13) 0.0302(12)
N11G 0.085(3) 0.133(4) 0.370(10) 0.141(5) 0.083(4) 0.054(3)
C11G 0.079(3) 0.101(4) 0.296(9) 0.123(5) 0.086(4) 0.039(3)
C12G 0.124(4) 0.106(3) 0.067(3) 0.016(2) -0.008(3) 0.005(3)
C13G 0.152(5) 0.143(5) 0.084(3) -0.020(3) 0.027(3) 0.041(4)
C14G 0.089(3) 0.144(5) 0.236(7) 0.082(5) 0.033(4) 0.071(3)
O21G 0.115(3) 0.219(5) 0.209(5) 0.101(4) 0.065(3) 0.103(3)
N21G 0.112(4) 0.190(6) 0.361(11) 0.213(7) 0.069(6) 0.061(4)
C21G 0.133(6) 0.226(10) 0.430(18) 0.264(12) 0.087(10) 0.079(7)
C22G 0.223(7) 0.127(5) 0.072(3) 0.017(3) 0.017(4) 0.043(5)
C23G 0.167(5) 0.114(4) 0.092(3) 0.005(3) -0.010(3) 0.051(4)
C24G 0.105(4) 0.157(5) 0.275(9) 0.112(6) 0.091(5) 0.066(4)
O31G 0.099(2) 0.184(4) 0.188(4) 0.076(3) 0.052(2) 0.087(3)
N31G 0.111(3) 0.159(4) 0.231(6) 0.143(5) 0.068(4) 0.072(3)
C31G 0.119(5) 0.162(6) 0.270(10) 0.161(7) 0.065(6) 0.065(5)
C33G 0.132(4) 0.110(3) 0.065(3) 0.010(2) -0.001(2) 0.053(3)
C34G 0.090(3) 0.147(5) 0.184(6) 0.063(4) 0.062(3) 0.064(3)
C1 0.0548(18) 0.085(2) 0.061(2) 0.0129(17) 0.0058(15) 0.0204(17)
C32G 0.171(5) 0.104(4) 0.078(3) 0.017(3) 0.005(3) 0.033(3)

loop_
_atom_type_symbol
_atom_type_description
_atom_type_scat_dispersion_real
_atom_type_scat_dispersion_imag
_atom_type_scat_source
C C 0.0033 0.0016 'International Tables Vol C Tables 4.2.6.8 and 6.1.1.4'
H H 0.0000 0.0000 'International Tables Vol C Tables 4.2.6.8 and 6.1.1.4'
N N 0.0061 0.0033 'International Tables Vol C Tables 4.2.6.8 and 6.1.1.4'
O O 0.0106 0.0060 'International Tables Vol C Tables 4.2.6.8 and 6.1.1.4'

loop_
_geom_angle_atom_site_label_1
_geom_angle_atom_site_label_2
_geom_angle_atom_site_label_3
_geom_angle
_geom_angle_site_symmetry_1
_geom_angle_site_symmetry_3
_geom_angle_publ_flag
C3 C2 C1 120.9(3) . . ?
C2 C3 C4 120.9(3) . . ?
C3 C4 C4A 118.4(3) . . ?
C6 C5 C5A 119.1(4) . . ?
C7 C6 C5 120.2(4) . . ?
C6 C7 C8 121.4(4) . . ?
C8A C8 C7 118.5(4) . . ?
O9 C9 C10 106.8(2) . . ?
O9 C9 C8A 112.3(2) . . ?
C10 C9 C8A 114.1(2) . . ?
O9 C9 C1A 112.1(2) . . ?
C10 C9 C1A 110.7(2) . . ?
C8A C9 C1A 101.0(2) . . ?
C15 C10 C11 118.0(3) . . ?
C15 C10 C9 120.9(2) . . ?
C11 C10 C9 121.1(2) . . ?
C12 C11 C10 121.1(3) . . ?
C11 C12 C13 121.7(3) . . ?
C14 C13 C12 116.6(2) . . ?
C14 C13 C16 122.1(2) . . ?
C12 C13 C16 121.3(2) . . ?
C15 C14 C13 121.6(2) . . ?
C10 C15 C14 121.0(2) . . ?
C17 C16 C21 117.0(2) . . ?
C17 C16 C13 121.4(2) . . ?
C21 C16 C13 121.6(2) . . ?
C16 C17 C18 121.6(2) . . ?
C19 C18 C17 120.9(3) . . ?
C18 C19 C20 117.8(2) . . ?
C18 C19 C22 121.7(2) . . ?
C20 C19 C22 120.5(2) . . ?
C21 C20 C19 121.5(2) . . ?
C20 C21 C16 121.2(2) . . ?
O22 C22 C19 107.3(2) . . ?
O22 C22 C23A 111.9(2) . . ?
C19 C22 C23A 110.8(2) . . ?
O22 C22 C30A 112.4(2) . . ?
C19 C22 C30A 113.5(2) . . ?
C23A C22 C30A 100.8(2) . . ?
C23A C23 C24 118.9(3) . . ?
C25 C24 C23 120.5(3) . . ?
C24 C25 C26 121.1(3) . . ?
C25 C26 C26A 118.6(3) . . ?
C28 C27 C27A 118.4(3) . . ?
C29 C28 C27 120.6(3) . . ?
C28 C29 C30 121.3(3) . . ?
C30A C30 C29 118.5(3) . . ?
C1 C1A C4A 120.1(3) . . ?
C1 C1A C9 129.1(3) . . ?
C4A C1A C9 110.8(2) . . ?
C1A C4A C4 120.5(3) . . ?
C1A C4A C5A 108.7(2) . . ?
C4 C4A C5A 130.8(3) . . ?
C5 C5A C8A 121.1(3) . . ?
C5 C5A C4A 130.5(3) . . ?
C8A C5A C4A 108.4(2) . . ?
C8 C8A C5A 119.6(3) . . ?
C8 C8A C9 129.3(3) . . ?
C5A C8A C9 111.1(2) . . ?
C23 C23A C26A 120.6(3) . . ?
C23 C23A C22 128.1(3) . . ?
C26A C23A C22 111.3(2) . . ?
C26 C26A C23A 120.4(3) . . ?
C26 C26A C27A 131.5(3) . . ?
C23A C26A C27A 108.1(2) . . ?
C27 C27A C30A 121.0(3) . . ?
C27 C27A C26A 130.1(3) . . ?
C30A C27A C26A 108.8(2) . . ?
C30 C30A C27A 120.2(3) . . ?
C30 C30A C22 128.9(3) . . ?
C27A C30A C22 110.8(2) . . ?
C1G N1G C4G 138.6(7) . . ?
C1G N1G C3G 102.3(6) . . ?
C4G N1G C3G 118.9(6) . . ?
N1G C1G O1G 136.0(8) . . ?
N1G C1G C2G 106.6(6) . . ?
O1G C1G C2G 117.4(7) . . ?
C11G N11G C14G 138.2(8) . . ?
C11G N11G C13G 105.0(6) . . ?
C14G N11G C13G 116.6(6) . . ?
N11G C11G O11G 135.8(8) . . ?
N11G C11G C12G 106.6(6) . . ?
O11G C11G C12G 117.5(5) . . ?
C21G N21G C24G 133.3(11) . . ?
C21G N21G C23G 113.3(9) . . ?
C24G N21G C23G 113.2(6) . . ?
N21G C21G O21G 127.5(12) . . ?
N21G C21G C22G 112.3(10) . . ?
O21G C21G C22G 120.3(8) . . ?
C31G N31G C34G 126.9(7) . . ?
C31G N31G C33G 117.7(6) . . ?
C34G N31G C33G 115.4(5) . . ?
N31G C31G O31G 121.1(8) . . ?
N31G C31G C32G 115.4(7) . . ?
O31G C31G C32G 123.5(7) . . ?
C1A C1 C2 119.0(3) . . ?

loop_
_geom_bond_atom_site_label_1
_geom_bond_atom_site_label_2
_geom_bond_distance
_geom_bond_site_symmetry_2
_geom_bond_publ_flag
C2 C3 1.353(6) . ?
C2 C1 1.388(5) . ?
C3 C4 1.387(5) . ?
C4 C4A 1.384(4) . ?
C5 C6 1.370(6) . ?
C5 C5A 1.373(4) . ?
C6 C7 1.364(6) . ?
C7 C8 1.393(6) . ?
C8 C8A 1.373(4) . ?
O9 C9 1.426(3) . ?
C9 C10 1.524(4) . ?
C9 C8A 1.523(4) . ?
C9 C1A 1.531(4) . ?
C10 C15 1.380(4) . ?
C10 C11 1.390(4) . ?
C11 C12 1.376(4) . ?
C12 C13 1.400(4) . ?
C13 C14 1.389(4) . ?
C13 C16 1.481(4) . ?
C14 C15 1.391(4) . ?
C16 C17 1.381(4) . ?
C16 C21 1.401(4) . ?
C17 C18 1.393(4) . ?
C18 C19 1.378(4) . ?
C19 C20 1.385(4) . ?
C19 C22 1.528(4) . ?
C20 C21 1.375(4) . ?
O22 C22 1.422(3) . ?
C22 C23A 1.529(4) . ?
C22 C30A 1.531(4) . ?
C23 C23A 1.377(4) . ?
C23 C24 1.383(4) . ?
C24 C25 1.378(5) . ?
C25 C26 1.377(5) . ?
C26 C26A 1.384(4) . ?
C27 C28 1.386(5) . ?
C27 C27A 1.383(4) . ?
C28 C29 1.366(6) . ?
C29 C30 1.390(5) . ?
C30 C30A 1.377(4) . ?
C1A C1 1.373(4) . ?
C1A C4A 1.388(4) . ?
C4A C5A 1.475(4) . ?
C5A C8A 1.390(4) . ?
C23A C26A 1.389(4) . ?
C26A C27A 1.477(4) . ?
C27A C30A 1.388(4) . ?
O1G C1G 1.198(6) . ?
N1G C1G 1.218(7) . ?
N1G C4G 1.435(7) . ?
N1G C3G 1.666(7) . ?
C1G C2G 1.641(8) . ?
O11G C11G 1.213(6) . ?
N11G C11G 1.147(6) . ?
N11G C14G 1.456(6) . ?
N11G C13G 1.673(8) . ?
C11G C12G 1.674(8) . ?
O21G C21G 1.267(10) . ?
N21G C21G 1.089(9) . ?
N21G C24G 1.495(7) . ?
N21G C23G 1.681(9) . ?
C21G C22G 1.631(12) . ?
O31G C31G 1.266(7) . ?
N31G C31G 1.216(7) . ?
N31G C34G 1.493(6) . ?
N31G C33G 1.597(7) . ?
C31G C32G 1.559(9) . ?

loop_
_geom_hbond_atom_site_label_D
_geom_hbond_atom_site_label_H
_geom_hbond_atom_site_label_A
_geom_hbond_distance_DH
_geom_hbond_distance_HA
_geom_hbond_distance_DA
_geom_hbond_angle_DHA
_geom_hbond_site_symmetry_A
O9 H9 O1G 0.82 1.91 2.723(3) 174.4 .
O22 H22 O11G 0.82 1.95 2.754(3) 168.1 .

loop_
_geom_torsion_atom_site_label_1
_geom_torsion_atom_site_label_2
_geom_torsion_atom_site_label_3
_geom_torsion_atom_site_label_4
_geom_torsion
_geom_torsion_site_symmetry_1
_geom_torsion_site_symmetry_2
_geom_torsion_site_symmetry_3
_geom_torsion_site_symmetry_4
_geom_torsion_publ_flag
C1 C2 C3 C4 -0.2(7) . . . . ?
C2 C3 C4 C4A 0.3(6) . . . . ?
C5A C5 C6 C7 -0.3(6) . . . . ?
C5 C6 C7 C8 0.6(7) . . . . ?
C6 C7 C8 C8A -0.1(6) . . . . ?
O9 C9 C10 C15 -23.5(4) . . . . ?
C8A C9 C10 C15 -148.1(3) . . . . ?
C1A C9 C10 C15 98.8(3) . . . . ?
O9 C9 C10 C11 160.5(3) . . . . ?
C8A C9 C10 C11 35.9(4) . . . . ?
C1A C9 C10 C11 -77.2(3) . . . . ?
C15 C10 C11 C12 -1.3(4) . . . . ?
C9 C10 C11 C12 174.9(3) . . . . ?
C10 C11 C12 C13 0.7(4) . . . . ?
C11 C12 C13 C14 0.3(4) . . . . ?
C11 C12 C13 C16 -177.9(3) . . . . ?
C12 C13 C14 C15 -0.8(4) . . . . ?
C16 C13 C14 C15 177.4(2) . . . . ?
C11 C10 C15 C14 0.8(4) . . . . ?
C9 C10 C15 C14 -175.3(2) . . . . ?
C13 C14 C15 C10 0.2(4) . . . . ?
C14 C13 C16 C17 -153.9(3) . . . . ?
C12 C13 C16 C17 24.2(4) . . . . ?
C14 C13 C16 C21 26.8(4) . . . . ?
C12 C13 C16 C21 -155.1(3) . . . . ?
C21 C16 C17 C18 2.4(4) . . . . ?
C13 C16 C17 C18 -176.9(3) . . . . ?
C16 C17 C18 C19 -0.2(5) . . . . ?
C17 C18 C19 C20 -2.6(4) . . . . ?
C17 C18 C19 C22 175.5(3) . . . . ?
C18 C19 C20 C21 3.1(4) . . . . ?
C22 C19 C20 C21 -174.9(2) . . . . ?
C19 C20 C21 C16 -0.9(4) . . . . ?
C17 C16 C21 C20 -1.9(4) . . . . ?
C13 C16 C21 C20 177.5(2) . . . . ?
C18 C19 C22 O22 0.8(3) . . . . ?
C20 C19 C22 O22 178.8(2) . . . . ?
C18 C19 C22 C23A -121.7(3) . . . . ?
C20 C19 C22 C23A 56.3(3) . . . . ?
C18 C19 C22 C30A 125.7(3) . . . . ?
C20 C19 C22 C30A -56.4(3) . . . . ?
C23A C23 C24 C25 0.2(5) . . . . ?
C23 C24 C25 C26 0.9(6) . . . . ?
C24 C25 C26 C26A -0.8(5) . . . . ?
C27A C27 C28 C29 0.8(6) . . . . ?
C27 C28 C29 C30 -1.4(6) . . . . ?
C28 C29 C30 C30A 0.8(5) . . . . ?
O9 C9 C1A C1 62.9(4) . . . . ?
C10 C9 C1A C1 -56.2(4) . . . . ?
C8A C9 C1A C1 -177.3(3) . . . . ?
O9 C9 C1A C4A -118.2(3) . . . . ?
C10 C9 C1A C4A 122.8(3) . . . . ?
C8A C9 C1A C4A 1.6(3) . . . . ?
C1 C1A C4A C4 -1.4(4) . . . . ?
C9 C1A C4A C4 179.5(3) . . . . ?
C1 C1A C4A C5A 178.2(3) . . . . ?
C9 C1A C4A C5A -0.9(3) . . . . ?
C3 C4 C4A C1A 0.6(5) . . . . ?
C3 C4 C4A C5A -179.0(3) . . . . ?
C6 C5 C5A C8A -0.4(5) . . . . ?
C6 C5 C5A C4A 180.0(3) . . . . ?
C1A C4A C5A C5 179.3(3) . . . . ?
C4 C4A C5A C5 -1.1(6) . . . . ?
C1A C4A C5A C8A -0.4(3) . . . . ?
C4 C4A C5A C8A 179.2(3) . . . . ?
C7 C8 C8A C5A -0.5(5) . . . . ?
C7 C8 C8A C9 178.3(3) . . . . ?
C5 C5A C8A C8 0.8(5) . . . . ?
C4A C5A C8A C8 -179.5(3) . . . . ?
C5 C5A C8A C9 -178.3(3) . . . . ?
C4A C5A C8A C9 1.5(3) . . . . ?
O9 C9 C8A C8 -61.2(4) . . . . ?
C10 C9 C8A C8 60.5(4) . . . . ?
C1A C9 C8A C8 179.2(3) . . . . ?
O9 C9 C8A C5A 117.8(3) . . . . ?
C10 C9 C8A C5A -120.6(3) . . . . ?
C1A C9 C8A C5A -1.9(3) . . . . ?
C24 C23 C23A C26A -1.5(4) . . . . ?
C24 C23 C23A C22 178.4(3) . . . . ?
O22 C22 C23A C23 -61.6(4) . . . . ?
C19 C22 C23A C23 58.2(4) . . . . ?
C30A C22 C23A C23 178.7(3) . . . . ?
O22 C22 C23A C26A 118.3(3) . . . . ?
C19 C22 C23A C26A -121.9(2) . . . . ?
C30A C22 C23A C26A -1.4(3) . . . . ?
C25 C26 C26A C23A -0.4(5) . . . . ?
C25 C26 C26A C27A -178.9(3) . . . . ?
C23 C23A C26A C26 1.6(4) . . . . ?
C22 C23A C26A C26 -178.3(3) . . . . ?
C23 C23A C26A C27A -179.6(3) . . . . ?
C22 C23A C26A C27A 0.5(3) . . . . ?
C28 C27 C27A C30A 0.2(5) . . . . ?
C28 C27 C27A C26A 179.2(3) . . . . ?
C26 C26A C27A C27 0.3(6) . . . . ?
C23A C26A C27A C27 -178.3(3) . . . . ?
C26 C26A C27A C30A 179.4(3) . . . . ?
C23A C26A C27A C30A 0.8(3) . . . . ?
C29 C30 C30A C27A 0.3(5) . . . . ?
C29 C30 C30A C22 -177.7(3) . . . . ?
C27 C27A C30A C30 -0.8(4) . . . . ?
C26A C27A C30A C30 180.0(3) . . . . ?
C27 C27A C30A C22 177.5(3) . . . . ?
C26A C27A C30A C22 -1.7(3) . . . . ?
O22 C22 C30A C30 60.6(4) . . . . ?
C19 C22 C30A C30 -61.5(4) . . . . ?
C23A C22 C30A C30 180.0(3) . . . . ?
O22 C22 C30A C27A -117.5(2) . . . . ?
C19 C22 C30A C27A 120.4(3) . . . . ?
C23A C22 C30A C27A 1.8(3) . . . . ?
C4G N1G C1G O1G -179.2(6) . . . . ?
C3G N1G C1G O1G -4.8(8) . . . . ?
C4G N1G C1G C2G 2.9(10) . . . . ?
C3G N1G C1G C2G 177.2(4) . . . . ?
C14G N11G C11G O11G 175.6(5) . . . . ?
C13G N11G C11G O11G 1.4(8) . . . . ?
C14G N11G C11G C12G -7.4(8) . . . . ?
C13G N11G C11G C12G 178.4(4) . . . . ?
C24G N21G C21G O21G -174.8(6) . . . . ?
C23G N21G C21G O21G 1.6(10) . . . . ?
C24G N21G C21G C22G 5.8(11) . . . . ?
C23G N21G C21G C22G -177.9(4) . . . . ?
C34G N31G C31G O31G -176.6(5) . . . . ?
C33G N31G C31G O31G 1.5(8) . . . . ?
C34G N31G C31G C32G 4.2(8) . . . . ?
C33G N31G C31G C32G -177.7(4) . . . . ?
C4A C1A C1 C2 1.5(5) . . . . ?
C9 C1A C1 C2 -179.7(3) . . . . ?
C3 C2 C1 C1A -0.7(6) . . . . ?
